data_1000475
loop_
_publ_author_name
'LeBail, A'
'Jacoboni, C'
'LeBlanc, M'
'de Pape, R'
'Duroy, H'
'Fourquet, J L'

_publ_section_title
;
Crystal structure of the metastable form of aluminium trifluoride $-
beta-Al F3 and the gallium and indium homologs
;
_journal_coden_ASTM JSSCBI
_journal_name_full 'Journal of Solid State Chemistry'
_journal_page_first 96
_journal_page_last 101
_journal_paper_doi 10.1016/0022-4596(88)90095-3
_journal_volume 77
_journal_year 1988
_chemical_formula_structural 'Ga F3 (O H).07'
_chemical_formula_sum 'F3 Ga H0.07 O0.07'
_chemical_name_systematic
;
Gallium fluoride hydrate (1/3/0.07) - $-beta
;
_space_group_IT_number 63
_symmetry_cell_setting orthorhombic
_symmetry_Int_Tables_number 63
_symmetry_space_group_name_Hall '-C 2c 2'
_symmetry_space_group_name_H-M 'C m c m'
_cell_angle_alpha 90
_cell_angle_beta 90
_cell_angle_gamma 90
_cell_formula_units_Z 12
_cell_length_a 7.210(1)
_cell_length_b 12.398(2)
_cell_length_c 7.333(1)
_cell_volume 655.5
_exptl_crystal_density_meas 3.88
_refine_ls_R_factor_all 0.087
_cod_original_formula_sum 'H.07 F3 Ga O.07'
_cod_database_code 1000475

loop_
_symmetry_equiv_pos_as_xyz
x,y,z
x,-y,-z
x,y,1/2-z
x,-y,1/2+z
-x,-y,-z
-x,y,z
-x,-y,1/2+z
-x,y,1/2-z
1/2+x,1/2+y,z
1/2+x,1/2-y,-z
1/2+x,1/2+y,1/2-z
1/2+x,1/2-y,1/2+z
1/2-x,1/2-y,-z
1/2-x,1/2+y,z
1/2-x,1/2-y,1/2+z
1/2-x,1/2+y,1/2-z

loop_
_atom_site_label
_atom_site_type_symbol
_atom_site_symmetry_multiplicity
_atom_site_Wyckoff_symbol
_atom_site_fract_x
_atom_site_fract_y
_atom_site_fract_z
_atom_site_occupancy
_atom_site_attached_hydrogens
_atom_site_calc_flag
Ga1 Ga3+ 4 b 0. 0.5 0. 1. 0 d
Ga2 Ga3+ 8 d 0.25 0.25 0. 1. 0 d
F1 F1- 8 f 0. 0.210(1) 0.539(2) 1. 0 d
F2 F1- 16 h 0.320(1) 0.1067(1) 0.961(1) 1. 0 d
F3 F1- 4 c 0. 0.533(1) 0.25 1. 0 d
F4 F1- 8 g 0.216(2) 0.222(1) 0.25 1. 0 d
O1 O2- 4 c 0. 0.06(1) 0.25 0.22(2) 2 d
H1 H1+ 8 f -1. -1. -1. 0.22(2) 0 dum

loop_
_atom_type_symbol
_atom_type_oxidation_number
Ga3+ 3.000
F1- -1.000
O2- -2.000
H1+ 1.000
